data_2236660
loop_
_publ_author_name
'Mahboubi Anarjan, Parisa'
'Monfared, Hassan Hosseini'
'Arslan, N. Burcu'
'Kazak, Canan'
'Bikas, Rahman'

_publ_section_title
;
 (<i>E</i>)-4-Hydroxy-<i>N</i>'-(2-hydroxy-5-iodobenzylidene)benzohydrazide
 methanol monosolvate
;
_journal_coeditor_code TK5140
_journal_issue 9
_journal_name_full 'Acta Crystallographica Section E'
_journal_page_first o2698
_journal_paper_doi 10.1107/S1600536812034848
_journal_volume 68
_journal_year 2012
_chemical_formula_iupac 'C14 H11 I N2 O3, C H4 O'
_chemical_formula_moiety 'C14 H11 I N2 O3, C H4 O'
_chemical_formula_sum 'C15 H15 I N2 O4'
_chemical_formula_weight 414.19
_chemical_name_systematic
;
(<i>E</i>)-4-Hydroxy-<i>N</i>'-(2-hydroxy-5-iodobenzylidene)benzohydrazide
methanol monosolvate
;
_space_group_IT_number 9
_symmetry_cell_setting monoclinic
_symmetry_space_group_name_Hall 'C -2yc'
_symmetry_space_group_name_H-M 'C 1 c 1'
_atom_sites_solution_hydrogens geom
_atom_sites_solution_primary direct
_atom_sites_solution_secondary difmap
_audit_creation_method SHELXL-97
_cell_angle_alpha 90.00
_cell_angle_beta 102.886(10)
_cell_angle_gamma 90.00
_cell_formula_units_Z 4
_cell_length_a 10.1077(7)
_cell_length_b 12.5703(11)
_cell_length_c 13.1586(17)
_cell_measurement_reflns_used 1140
_cell_measurement_temperature 293(2)
_cell_measurement_theta_max 32.2788
_cell_measurement_theta_min 3.2940
_cell_volume 1629.8(3)
_computing_cell_refinement
;
CrysAlis PRO (Agilent, 2012)
;
_computing_data_collection
;
CrysAlis PRO (Agilent, 2012)
;
_computing_data_reduction
;
CrysAlis PRO (Agilent, 2012)
;
_computing_molecular_graphics 'DIAMOND (Brandenburg, 2006)'
_computing_publication_material 'WinGX (Farrugia, 1999) and PLATON (Spek, 2009)'
_computing_structure_refinement 'SHELXL97 (Sheldrick, 2008)'
_computing_structure_solution 'SHELXS97 (Sheldrick, 2008)'
_diffrn_ambient_temperature 293(2)
_diffrn_detector_area_resol_mean 16.0454
_diffrn_measured_fraction_theta_full 0.998
_diffrn_measured_fraction_theta_max 0.998
_diffrn_measurement_device_type 'Agilent SuperNova (Single source at offset), Eos'
_diffrn_measurement_method '\w scans'
_diffrn_radiation_monochromator mirror
_diffrn_radiation_source 'SuperNova (Mo) X-ray Source'
_diffrn_radiation_type MoK\a
_diffrn_radiation_wavelength 0.71073
_diffrn_reflns_av_R_equivalents 0.0339
_diffrn_reflns_av_sigmaI/netI 0.0496
_diffrn_reflns_limit_h_max 8
_diffrn_reflns_limit_h_min -12
_diffrn_reflns_limit_k_max 15
_diffrn_reflns_limit_k_min -13
_diffrn_reflns_limit_l_max 14
_diffrn_reflns_limit_l_min -16
_diffrn_reflns_number 3370
_diffrn_reflns_theta_full 26.37
_diffrn_reflns_theta_max 26.37
_diffrn_reflns_theta_min 3.30
_diffrn_standards_number 3484
_exptl_absorpt_coefficient_mu 1.983
_exptl_absorpt_correction_T_max 1.00000
_exptl_absorpt_correction_T_min 0.86386
_exptl_absorpt_correction_type multi-scan
_exptl_absorpt_process_details
;
(CrysAlis PRO; Agilent, 2012)
;
_exptl_crystal_colour colourless
_exptl_crystal_density_diffrn 1.688
_exptl_crystal_density_method 'not measured'
_exptl_crystal_description block
_exptl_crystal_F_000 816
_exptl_crystal_size_max 0.3
_exptl_crystal_size_mid 0.3
_exptl_crystal_size_min 0.3
_refine_diff_density_max 0.317
_refine_diff_density_min -0.563
_refine_ls_abs_structure_details 'Flack (1983), 419 Friedel pairs'
_refine_ls_abs_structure_Flack -0.01(3)
_refine_ls_extinction_method none
_refine_ls_goodness_of_fit_ref 1.036
_refine_ls_hydrogen_treatment constr
_refine_ls_matrix_type full
_refine_ls_number_parameters 201
_refine_ls_number_reflns 2094
_refine_ls_number_restraints 2
_refine_ls_restrained_S_all 1.036
_refine_ls_R_factor_all 0.0383
_refine_ls_R_factor_gt 0.0361
_refine_ls_shift/su_max 0.000
_refine_ls_shift/su_mean 0.000
_refine_ls_structure_factor_coef Fsqd
_refine_ls_weighting_details 'calc w=1/[\s^2^(Fo^2^)+(0.0466P)^2^+0.0000P] where P=(Fo^2^+2Fc^2^)/3'
_refine_ls_weighting_scheme calc
_refine_ls_wR_factor_gt 0.0864
_refine_ls_wR_factor_ref 0.0899
_reflns_number_gt 1981
_reflns_number_total 2094
_reflns_threshold_expression I>2\s(I)
_cod_data_source_file tk5140.cif
_cod_data_source_block I
_cod_original_sg_symbol_H-M 'C  c'
_cod_database_code 2236660
_cod_database_fobs_code 2236660

loop_
_symmetry_equiv_pos_as_xyz
'x, y, z'
'x, -y, z+1/2'
'x+1/2, y+1/2, z'
'x+1/2, -y+1/2, z+1/2'

loop_
_atom_site_type_symbol
_atom_site_label
_atom_site_fract_x
_atom_site_fract_y
_atom_site_fract_z
_atom_site_U_iso_or_equiv
_atom_site_adp_type
_atom_site_calc_flag
_atom_site_refinement_flags
_atom_site_occupancy
_atom_site_symmetry_multiplicity
I I1 0.71478(4) 0.35952(3) 0.30013(4) 0.05205(16) Uani d . 1 1
O O1 0.3254(6) 0.5311(5) 0.5685(4) 0.0672(17) Uani d . 1 1
H H1 0.2521 0.5492 0.5321 0.101 Uiso calc R 1 1
O O2 -0.0512(5) 0.6112(4) 0.4916(3) 0.0450(11) Uani d . 1 1
O O3 -0.5681(5) 0.7936(4) 0.1732(3) 0.0548(13) Uani d . 1 1
H H3 -0.5634 0.8156 0.1155 0.082 Uiso calc R 1 1
O O4 0.0029(7) 0.5759(4) 0.1189(4) 0.0613(15) Uani d . 1 1
H H4 -0.0129 0.5213 0.0842 0.092 Uiso calc R 1 1
N N1 0.1430(6) 0.5574(5) 0.3960(4) 0.0412(12) Uani d . 1 1
N N2 0.0194(5) 0.5934(4) 0.3409(4) 0.0379(11) Uani d . 1 1
H H2 0.0008 0.5958 0.2739 0.045 Uiso calc R 1 1
C C1 0.4061(7) 0.4922(6) 0.5066(5) 0.0469(16) Uani d . 1 1
C C2 0.5354(8) 0.4584(7) 0.5544(5) 0.0553(19) Uani d . 1 1
H H2A 0.5635 0.4611 0.6266 0.066 Uiso calc R 1 1
C C3 0.6226(7) 0.4209(6) 0.4960(5) 0.0472(16) Uani d . 1 1
H H3A 0.7102 0.4002 0.5285 0.057 Uiso calc R 1 1
C C4 0.5793(6) 0.4142(5) 0.3886(4) 0.0376(13) Uani d . 1 1
C C5 0.4500(6) 0.4478(5) 0.3393(4) 0.0369(13) Uani d . 1 1
H H5 0.4225 0.4441 0.2671 0.044 Uiso calc R 1 1
C C6 0.3614(6) 0.4868(5) 0.3973(4) 0.0359(13) Uani d . 1 1
C C7 0.2277(6) 0.5220(5) 0.3436(5) 0.0395(14) Uani d . 1 1
H H7 0.2027 0.5190 0.2712 0.047 Uiso calc R 1 1
C C8 -0.0721(7) 0.6251(4) 0.3958(4) 0.0336(13) Uani d . 1 1
C C9 -0.1990(6) 0.6748(5) 0.3356(4) 0.0318(12) Uani d . 1 1
C C10 -0.3134(7) 0.6734(6) 0.3778(5) 0.0407(14) Uani d . 1 1
H H10 -0.3078 0.6452 0.4439 0.049 Uiso calc R 1 1
C C11 -0.4344(7) 0.7135(6) 0.3224(5) 0.0426(15) Uani d . 1 1
H H11 -0.5112 0.7094 0.3502 0.051 Uiso calc R 1 1
C C12 -0.4438(6) 0.7604(5) 0.2252(4) 0.0371(13) Uani d . 1 1
C C13 -0.3289(6) 0.7659(5) 0.1848(4) 0.0374(13) Uani d . 1 1
H H13 -0.3338 0.7982 0.1204 0.045 Uiso calc R 1 1
C C14 -0.2068(7) 0.7242(5) 0.2388(5) 0.0369(14) Uani d . 1 1
H H14 -0.1301 0.7288 0.2110 0.044 Uiso calc R 1 1
C C15 0.0531(14) 0.6548(7) 0.0605(7) 0.075(3) Uani d . 1 1
H H15A -0.0125 0.7109 0.0429 0.112 Uiso calc R 1 1
H H15B 0.0696 0.6238 -0.0022 0.112 Uiso calc R 1 1
H H15C 0.1363 0.6833 0.1013 0.112 Uiso calc R 1 1

loop_
_atom_site_aniso_label
_atom_site_aniso_U_11
_atom_site_aniso_U_22
_atom_site_aniso_U_33
_atom_site_aniso_U_12
_atom_site_aniso_U_13
_atom_site_aniso_U_23
I1 0.0380(2) 0.0592(3) 0.0620(3) 0.0113(3) 0.01773(16) -0.0025(2)
O1 0.054(3) 0.108(5) 0.039(2) 0.030(4) 0.010(2) -0.005(2)
O2 0.043(3) 0.057(3) 0.035(2) 0.009(2) 0.0088(19) 0.0027(18)
O3 0.036(3) 0.080(4) 0.052(3) 0.020(3) 0.016(2) 0.019(2)
O4 0.083(4) 0.062(3) 0.040(2) -0.015(3) 0.015(2) -0.007(2)
N1 0.031(3) 0.053(3) 0.038(2) 0.006(3) 0.005(2) 0.002(2)
N2 0.030(3) 0.048(3) 0.035(2) 0.009(3) 0.006(2) -0.002(2)
C1 0.041(4) 0.060(4) 0.040(3) 0.011(3) 0.007(3) 0.004(3)
C2 0.042(4) 0.079(5) 0.041(3) 0.015(4) 0.000(3) 0.005(3)
C3 0.032(3) 0.059(4) 0.048(3) 0.008(3) 0.003(3) 0.004(3)
C4 0.032(3) 0.038(3) 0.045(3) 0.002(3) 0.012(3) 0.000(2)
C5 0.034(3) 0.043(3) 0.032(3) 0.003(3) 0.005(2) -0.002(2)
C6 0.030(3) 0.039(3) 0.036(3) 0.003(3) 0.004(2) -0.001(2)
C7 0.032(3) 0.053(4) 0.034(3) 0.002(3) 0.007(2) -0.001(2)
C8 0.031(3) 0.034(3) 0.035(3) 0.001(2) 0.006(2) -0.001(2)
C9 0.032(3) 0.031(3) 0.032(3) 0.005(2) 0.007(2) -0.003(2)
C10 0.040(4) 0.051(4) 0.035(3) 0.004(3) 0.016(3) 0.005(3)
C11 0.035(3) 0.057(4) 0.041(3) 0.012(3) 0.019(3) 0.010(3)
C12 0.030(3) 0.041(3) 0.043(3) 0.009(3) 0.012(2) 0.004(2)
C13 0.034(3) 0.044(3) 0.036(3) 0.004(3) 0.012(2) 0.009(2)
C14 0.032(3) 0.047(4) 0.034(3) -0.001(3) 0.012(3) 0.001(2)
C15 0.099(9) 0.066(5) 0.061(5) -0.003(5) 0.021(5) -0.003(4)

loop_
_atom_type_symbol
_atom_type_description
_atom_type_scat_dispersion_real
_atom_type_scat_dispersion_imag
_atom_type_scat_source
C C 0.0033 0.0016 'International Tables Vol C Tables 4.2.6.8 and 6.1.1.4'
H H 0.0000 0.0000 'International Tables Vol C Tables 4.2.6.8 and 6.1.1.4'
N N 0.0061 0.0033 'International Tables Vol C Tables 4.2.6.8 and 6.1.1.4'
O O 0.0106 0.0060 'International Tables Vol C Tables 4.2.6.8 and 6.1.1.4'
I I -0.4742 1.8119 'International Tables Vol C Tables 4.2.6.8 and 6.1.1.4'

loop_
_geom_angle_atom_site_label_1
_geom_angle_atom_site_label_2
_geom_angle_atom_site_label_3
_geom_angle
C1 O1 H1 109.5
C12 O3 H3 109.5
C15 O4 H4 109.5
C7 N1 N2 117.7(5)
C8 N2 N1 117.7(5)
C8 N2 H2 121.2
N1 N2 H2 121.2
O1 C1 C2 117.9(6)
O1 C1 C6 121.9(6)
C2 C1 C6 120.3(7)
C3 C2 C1 120.6(6)
C3 C2 H2A 119.7
C1 C2 H2A 119.7
C2 C3 C4 119.6(6)
C2 C3 H3A 120.2
C4 C3 H3A 120.2
C3 C4 C5 120.5(6)
C3 C4 I1 119.2(5)
C5 C4 I1 120.2(4)
C4 C5 C6 120.4(5)
C4 C5 H5 119.8
C6 C5 H5 119.8
C5 C6 C1 118.6(5)
C5 C6 C7 119.0(5)
C1 C6 C7 122.4(6)
N1 C7 C6 120.1(5)
N1 C7 H7 119.9
C6 C7 H7 119.9
O2 C8 N2 121.2(6)
O2 C8 C9 122.1(6)
N2 C8 C9 116.7(5)
C10 C9 C14 119.0(6)
C10 C9 C8 118.5(5)
C14 C9 C8 122.5(6)
C11 C10 C9 120.4(6)
C11 C10 H10 119.8
C9 C10 H10 119.8
C10 C11 C12 120.9(6)
C10 C11 H11 119.6
C12 C11 H11 119.6
O3 C12 C13 123.6(5)
O3 C12 C11 117.3(6)
C13 C12 C11 118.9(6)
C12 C13 C14 120.9(5)
C12 C13 H13 119.6
C14 C13 H13 119.6
C13 C14 C9 119.9(6)
C13 C14 H14 120.1
C9 C14 H14 120.1
O4 C15 H15A 109.5
O4 C15 H15B 109.5
H15A C15 H15B 109.5
O4 C15 H15C 109.5
H15A C15 H15C 109.5
H15B C15 H15C 109.5

loop_
_geom_bond_atom_site_label_1
_geom_bond_atom_site_label_2
_geom_bond_distance
I1 C4 2.101(6)
O1 C1 1.365(9)
O1 H1 0.8200
O2 C8 1.243(7)
O3 C12 1.355(7)
O3 H3 0.8200
O4 C15 1.416(12)
O4 H4 0.8200
N1 C7 1.292(9)
N1 N2 1.374(7)
N2 C8 1.355(8)
N2 H2 0.8600
C1 C2 1.385(10)
C1 C6 1.409(8)
C2 C3 1.375(10)
C2 H2A 0.9300
C3 C4 1.387(9)
C3 H3A 0.9300
C4 C5 1.388(8)
C5 C6 1.389(9)
C5 H5 0.9300
C6 C7 1.447(8)
C7 H7 0.9300
C8 C9 1.486(8)
C9 C10 1.390(9)
C9 C14 1.403(8)
C10 C11 1.373(9)
C10 H10 0.9300
C11 C12 1.392(9)
C11 H11 0.9300
C12 C13 1.383(9)
C13 C14 1.383(9)
C13 H13 0.9300
C14 H14 0.9300
C15 H15A 0.9600
C15 H15B 0.9600
C15 H15C 0.9600

loop_
_geom_hbond_atom_site_label_D
_geom_hbond_atom_site_label_H
_geom_hbond_atom_site_label_A
_geom_hbond_site_symmetry_A
_geom_hbond_distance_DH
_geom_hbond_distance_HA
_geom_hbond_distance_DA
_geom_hbond_angle_DHA
O1 H1 N1 . 0.82 1.89 2.607(8) 146
N2 H2 O4 . 0.86 2.06 2.897(7) 164
O3 H3 O2 4_464 0.82 1.90 2.712(6) 171
O4 H4 O2 2_564 0.82 2.05 2.868(7) 177

loop_
_geom_torsion_atom_site_label_1
_geom_torsion_atom_site_label_2
_geom_torsion_atom_site_label_3
_geom_torsion_atom_site_label_4
_geom_torsion
C7 N1 N2 C8 176.5(6)
O1 C1 C2 C3 -178.4(7)
C6 C1 C2 C3 1.1(12)
C1 C2 C3 C4 -1.8(12)
C2 C3 C4 C5 1.8(10)
C2 C3 C4 I1 178.9(6)
C3 C4 C5 C6 -1.2(10)
I1 C4 C5 C6 -178.2(5)
C4 C5 C6 C1 0.5(10)
C4 C5 C6 C7 179.5(6)
O1 C1 C6 C5 179.0(7)
C2 C1 C6 C5 -0.4(11)
O1 C1 C6 C7 0.0(11)
C2 C1 C6 C7 -179.5(7)
N2 N1 C7 C6 177.6(6)
C5 C6 C7 N1 179.2(6)
C1 C6 C7 N1 -1.8(10)
N1 N2 C8 O2 -7.8(9)
N1 N2 C8 C9 173.5(5)
O2 C8 C9 C10 -21.6(9)
N2 C8 C9 C10 157.1(6)
O2 C8 C9 C14 157.4(6)
N2 C8 C9 C14 -23.9(8)
C14 C9 C10 C11 4.3(10)
C8 C9 C10 C11 -176.6(6)
C9 C10 C11 C12 -2.8(11)
C10 C11 C12 O3 177.0(7)
C10 C11 C12 C13 0.1(10)
O3 C12 C13 C14 -175.6(6)
C11 C12 C13 C14 1.1(10)
C12 C13 C14 C9 0.4(10)
C10 C9 C14 C13 -3.1(10)
C8 C9 C14 C13 177.9(6)

loop_
_cod_related_entry_id
_cod_related_entry_database
_cod_related_entry_code
1 ChemSpider 30658178
